data_7215774
loop_
_publ_author_name
'Nano, Adela'
'Retailleau, Pascal'
'Hagon, Jerry P.'
'Harriman, Anthony'
'Ziessel, Raymond'

_publ_section_title
;
 A hybrid bis(amino-styryl) substituted Bodipy dye and its conjugate
 diacid: synthesis, structure, spectroscopy and quantum chemical
 calculations.
;
_journal_issue 21
_journal_name_full 'Physical chemistry chemical physics : PCCP'
_journal_page_first 10187
_journal_page_last 10198
_journal_paper_doi 10.1039/c3cp55021d
_journal_volume 16
_journal_year 2014
_chemical_formula_moiety 'C55 H69 B I N2 O5'
_chemical_formula_sum 'C55 H69 B I N2 O5'
_chemical_formula_weight 975.83
_chemical_name_systematic
; 
 ? 
;
_space_group_IT_number 2
_symmetry_cell_setting triclinic
_symmetry_space_group_name_Hall '-P 1'
_symmetry_space_group_name_H-M 'P -1'
_atom_sites_solution_hydrogens geom
_atom_sites_solution_primary direct
_atom_sites_solution_secondary difmap
_audit_creation_method SHELXL-97
_cell_angle_alpha 103.638(4)
_cell_angle_beta 101.205(4)
_cell_angle_gamma 107.161(5)
_cell_formula_units_Z 2
_cell_length_a 11.669(2)
_cell_length_b 15.533(3)
_cell_length_c 15.769(3)
_cell_measurement_reflns_used 5241
_cell_measurement_temperature 293(2)
_cell_measurement_theta_max 20.816
_cell_measurement_theta_min 0.407
_cell_volume 2544.5(8)
_computing_cell_refinement 'HKL Scalepack (Otwinowski & Minor 1997)'
_computing_data_collection 'DENZO (Otwinowski & Minor, 1997); COLLECT (Nonius B.V., 1999)'
_computing_data_reduction 'HKL Denzo and Scalepack (Otwinowski & Minor 1997)'
_computing_molecular_graphics 'PLATON (Spek, 2003)'
_computing_publication_material 'SHELXL97 (Sheldrick, 2008)'
_computing_structure_refinement 'SHELXL97 (Sheldrick, 2008); CRYSTALBUILDER (Welter, 2006)'
_computing_structure_solution 'SHELXS97 (Sheldrick, 2008)'
_diffrn_ambient_temperature 293(2)
_diffrn_detector_area_resol_mean 9
_diffrn_measured_fraction_theta_full 0.981
_diffrn_measured_fraction_theta_max 0.981
_diffrn_measurement_device_type 'Nonius kappa-CCD diffractometer'
_diffrn_measurement_method 'phi and omega scans'
_diffrn_radiation_monochromator graphite
_diffrn_radiation_type MoK\a
_diffrn_radiation_wavelength 0.71070
_diffrn_reflns_av_R_equivalents 0.0461
_diffrn_reflns_av_sigmaI/netI 0.0538
_diffrn_reflns_limit_h_max 11
_diffrn_reflns_limit_h_min -11
_diffrn_reflns_limit_k_max 15
_diffrn_reflns_limit_k_min -15
_diffrn_reflns_limit_l_max 15
_diffrn_reflns_limit_l_min -15
_diffrn_reflns_number 14306
_diffrn_reflns_theta_full 20.89
_diffrn_reflns_theta_max 20.89
_diffrn_reflns_theta_min 1.44
_diffrn_source 'fine-focus sealed tube'
_diffrn_source_type 'Nonius Kappa CCD'
_diffrn_standards_number 0
_exptl_absorpt_coefficient_mu 0.677
_exptl_absorpt_correction_T_max 1.00
_exptl_absorpt_correction_T_min 0.76
_exptl_absorpt_correction_type multi-scan
_exptl_absorpt_process_details 'Scalepack (Otwinowski & Minor, 1997)'
_exptl_crystal_density_diffrn 1.274
_exptl_crystal_density_method 'not measured'
_exptl_crystal_F_000 1022
_refine_diff_density_max 1.156
_refine_diff_density_min -0.902
_refine_diff_density_rms 0.097
_refine_ls_extinction_method none
_refine_ls_goodness_of_fit_ref 1.077
_refine_ls_hydrogen_treatment constr
_refine_ls_matrix_type full
_refine_ls_number_parameters 603
_refine_ls_number_reflns 5288
_refine_ls_number_restraints 198
_refine_ls_restrained_S_all 1.098
_refine_ls_R_factor_all 0.1015
_refine_ls_R_factor_gt 0.0803
_refine_ls_shift/su_max 0.000
_refine_ls_shift/su_mean 0.000
_refine_ls_structure_factor_coef Fsqd
_refine_ls_weighting_details 'calc w=1/[\s^2^(Fo^2^)+(0.1453P)^2^+3.5285P] where P=(Fo^2^+2Fc^2^)/3'
_refine_ls_weighting_scheme calc
_refine_ls_wR_factor_gt 0.2098
_refine_ls_wR_factor_ref 0.2364
_reflns_number_gt 3957
_reflns_number_total 5295
_reflns_threshold_expression >2sigma(I)
_cod_data_source_file c3cp55021d2.cif
_cod_data_source_block compound_6
_cod_depositor_comments 'Adding full bibliography for 7215773--7215774.cif.'
_cod_database_code 7215774

loop_
_symmetry_equiv_pos_as_xyz
'x, y, z'
'-x, -y, -z'

loop_
_atom_site_label
_atom_site_type_symbol
_atom_site_fract_x
_atom_site_fract_y
_atom_site_fract_z
_atom_site_U_iso_or_equiv
_atom_site_adp_type
_atom_site_occupancy
_atom_site_symmetry_multiplicity
_atom_site_calc_flag
_atom_site_refinement_flags
_atom_site_disorder_assembly
_atom_site_disorder_group
I1 I 0.97653(6) -0.30428(5) -0.27964(5) 0.1156(5) Uani 1 1 d . . .
O1 O 0.7088(4) 0.2508(3) 0.3277(3) 0.0596(12) Uani 1 1 d . . .
N1 N 0.6267(5) 0.0824(4) -0.0934(4) 0.0514(14) Uani 1 1 d . . .
N2 N 0.6064(5) 0.0969(4) -0.2485(4) 0.0607(15) Uani 1 1 d . . .
C1 C 0.6766(6) 0.0123(5) -0.1165(5) 0.0557(18) Uani 1 1 d . . .
C2 C 0.7071(6) -0.0189(5) -0.0391(5) 0.0600(19) Uani 1 1 d . . .
C3 C 0.6782(6) 0.0357(5) 0.0289(5) 0.0598(18) Uani 1 1 d . . .
H3 H 0.6888 0.0317 0.0877 0.072 Uiso 1 1 calc R . .
C4 C 0.6302(6) 0.0990(5) -0.0029(5) 0.0558(18) Uani 1 1 d . . .
C5 C 0.5834(8) 0.1243(6) -0.3235(6) 0.076(2) Uani 1 1 d . . .
C6 C 0.6197(9) 0.0730(7) -0.3908(6) 0.089(3) Uani 1 1 d . . .
H6 H 0.6122 0.0785 -0.4489 0.107 Uiso 1 1 calc R . .
C7 C 0.6688(8) 0.0127(6) -0.3584(6) 0.077(2) Uani 1 1 d . . .
C8 C 0.6598(6) 0.0276(5) -0.2677(5) 0.0600(19) Uani 1 1 d . . .
C9 C 0.6948(6) -0.0141(5) -0.2015(5) 0.0576(18) Uani 1 1 d . . .
C10 C 0.7573(9) -0.0951(6) -0.0304(6) 0.079(2) Uani 1 1 d . . .
H10A H 0.8441 -0.0740 -0.0282 0.119 Uiso 1 1 calc R . .
H10B H 0.7117 -0.1510 -0.0819 0.119 Uiso 1 1 calc R . .
H10C H 0.7483 -0.1095 0.0244 0.119 Uiso 1 1 calc R . .
C11 C 0.7149(11) -0.0546(8) -0.4132(6) 0.110(3) Uani 1 1 d . . .
H11A H 0.7116 -0.0451 -0.4715 0.164 Uiso 1 1 calc R . .
H11B H 0.6633 -0.1186 -0.4215 0.164 Uiso 1 1 calc R . .
H11C H 0.7997 -0.0436 -0.3819 0.164 Uiso 1 1 calc R . .
C12 C 0.7589(6) -0.0840(5) -0.2224(5) 0.0587(18) Uani 1 1 d . . .
C13 C 0.8890(7) -0.0529(6) -0.1961(6) 0.077(2) Uani 1 1 d . . .
H13 H 0.9352 0.0112 -0.1667 0.092 Uiso 1 1 calc R . .
C14 C 0.9495(8) -0.1153(6) -0.2130(6) 0.084(3) Uani 1 1 d . . .
H14 H 1.0364 -0.0937 -0.1957 0.101 Uiso 1 1 calc R . .
C15 C 0.8811(8) -0.2103(6) -0.2557(5) 0.074(2) Uani 1 1 d . . .
C16 C 0.7520(7) -0.2418(5) -0.2827(5) 0.074(2) Uani 1 1 d . . .
H16 H 0.7058 -0.3057 -0.3131 0.089 Uiso 1 1 calc R . .
C17 C 0.6928(7) -0.1793(5) -0.2649(5) 0.069(2) Uani 1 1 d . . .
H17 H 0.6058 -0.2013 -0.2817 0.082 Uiso 1 1 calc R . .
C18 C 0.5300(11) 0.2010(7) -0.3279(6) 0.102(3) Uani 1 1 d . . .
H18A H 0.4418 0.1764 -0.3346 0.153 Uiso 1 1 calc R . .
H18B H 0.5435 0.2218 -0.3791 0.153 Uiso 1 1 calc R . .
H18C H 0.5705 0.2536 -0.2729 0.153 Uiso 1 1 calc R . .
C19 C 0.5931(6) 0.1707(5) 0.0457(5) 0.0570(18) Uani 1 1 d . . .
H19 H 0.5439 0.1964 0.0134 0.068 Uiso 1 1 calc R . .
C20 C 0.6275(6) 0.2024(5) 0.1375(5) 0.0568(18) Uani 1 1 d . . .
H20 H 0.6751 0.1738 0.1669 0.068 Uiso 1 1 calc R . .
C21 C 0.5992(6) 0.2750(5) 0.1952(5) 0.0556(18) Uani 1 1 d . . .
C22 C 0.5341(7) 0.3277(5) 0.1620(5) 0.065(2) Uani 1 1 d . . .
H22 H 0.4982 0.3089 0.0994 0.078 Uiso 1 1 calc R . .
C23 C 0.5191(7) 0.4046(5) 0.2140(5) 0.0639(19) Uani 1 1 d . . .
C24 C 0.4477(10) 0.4593(7) 0.1707(6) 0.089(2) Uani 1 1 d U . .
C25 C 0.4174(10) 0.5248(7) 0.2427(7) 0.101(3) Uani 1 1 d . . .
H25A H 0.3513 0.4878 0.2626 0.121 Uiso 1 1 calc R . .
H25B H 0.3876 0.5678 0.2172 0.121 Uiso 1 1 calc R . .
C26 C 0.5317(10) 0.5816(7) 0.3239(6) 0.093(3) Uani 1 1 d . . .
H26A H 0.5982 0.6185 0.3043 0.112 Uiso 1 1 calc R . .
H26B H 0.5111 0.6250 0.3682 0.112 Uiso 1 1 calc R . .
C27 C 0.5735(6) 0.5181(5) 0.3650(4) 0.0545(17) Uani 1 1 d . . .
C28 C 0.6632(9) 0.5626(6) 0.4518(6) 0.089(3) Uani 1 1 d . . .
H28A H 0.6434 0.6139 0.4866 0.107 Uiso 1 1 calc R . .
H28B H 0.7456 0.5892 0.4445 0.107 Uiso 1 1 calc R . .
C29 C 0.6630(8) 0.4924(6) 0.5011(5) 0.079(2) Uani 1 1 d . . .
H29A H 0.5803 0.4667 0.5084 0.095 Uiso 1 1 calc R . .
H29B H 0.7214 0.5245 0.5614 0.095 Uiso 1 1 calc R . .
C30 C 0.6981(6) 0.4113(5) 0.4534(5) 0.064(2) Uani 1 1 d . . .
C31 C 0.6369(6) 0.3808(5) 0.3492(5) 0.0569(18) Uani 1 1 d . . .
C32 C 0.6458(6) 0.3022(5) 0.2910(5) 0.0557(18) Uani 1 1 d . . .
C33 C 0.5783(6) 0.4363(5) 0.3111(5) 0.0612(19) Uani 1 1 d . . .
C34 C 0.5226(15) 0.5127(10) 0.1197(8) 0.140(4) Uani 1 1 d U . .
H34A H 0.5926 0.5655 0.1622 0.210 Uiso 1 1 calc R . .
H34B H 0.4708 0.5355 0.0824 0.210 Uiso 1 1 calc R . .
H34C H 0.5523 0.4713 0.0818 0.210 Uiso 1 1 calc R . .
C35 C 0.3249(12) 0.3876(9) 0.1027(9) 0.159(5) Uani 1 1 d U . .
H35A H 0.3411 0.3581 0.0479 0.239 Uiso 1 1 calc R . .
H35B H 0.2683 0.4198 0.0889 0.239 Uiso 1 1 calc R . .
H35C H 0.2881 0.3401 0.1287 0.239 Uiso 1 1 calc R . .
C36 C 0.6572(9) 0.3337(7) 0.4954(5) 0.087(3) Uani 1 1 d . . .
H36A H 0.6824 0.3606 0.5605 0.130 Uiso 1 1 calc R . .
H36B H 0.6952 0.2878 0.4786 0.130 Uiso 1 1 calc R . .
H36C H 0.5678 0.3035 0.4740 0.130 Uiso 1 1 calc R . .
C37 C 0.8419(7) 0.4447(7) 0.4703(6) 0.089(3) Uani 1 1 d . . .
H37A H 0.8822 0.4655 0.5345 0.134 Uiso 1 1 calc R . .
H37B H 0.8686 0.4962 0.4463 0.134 Uiso 1 1 calc R . .
H37C H 0.8640 0.3930 0.4405 0.134 Uiso 1 1 calc R . .
C38 C 0.6366(7) 0.1542(6) 0.3200(6) 0.072(2) Uani 1 1 d . . .
H38A H 0.5826 0.1210 0.2584 0.087 Uiso 1 1 calc R . .
H38B H 0.5847 0.1543 0.3612 0.087 Uiso 1 1 calc R . .
C39 C 0.7250(9) 0.1063(6) 0.3435(6) 0.100(3) Uani 1 1 d D . .
H39A H 0.6758 0.0427 0.3406 0.120 Uiso 1 1 calc R . .
H39B H 0.7666 0.0997 0.2960 0.120 Uiso 1 1 calc R . .
C40 C 0.8220(8) 0.1482(7) 0.4308(6) 0.104(3) Uani 1 1 d D . .
H40A H 0.7819 0.1507 0.4793 0.124 Uiso 1 1 calc R . .
H40B H 0.8699 0.2130 0.4361 0.124 Uiso 1 1 calc R . .
C41 C 0.9082(11) 0.0975(10) 0.4438(8) 0.139(5) Uani 1 1 d D . .
H41A H 0.8592 0.0311 0.4312 0.166 Uiso 1 1 calc R . .
H41B H 0.9545 0.1012 0.3991 0.166 Uiso 1 1 calc R . .
C42 C 0.9979(13) 0.1311(12) 0.5339(9) 0.183(7) Uani 1 1 d D . .
H42A H 0.9555 0.1449 0.5798 0.219 Uiso 1 1 calc R . .
H42B H 1.0279 0.0810 0.5426 0.219 Uiso 1 1 calc R . .
C43 C 1.1049(19) 0.2160(13) 0.5473(13) 0.233(11) Uani 1 1 d D . .
H43A H 1.0782 0.2693 0.5515 0.350 Uiso 1 1 calc R . .
H43B H 1.1392 0.2064 0.4967 0.350 Uiso 1 1 calc R . .
H43C H 1.1675 0.2279 0.6024 0.350 Uiso 1 1 calc R . .
C44 C 0.6802(8) 0.2482(6) -0.1122(5) 0.0635(19) Uani 1 1 d . . .
C45 C 0.7507(8) 0.3283(6) -0.0801(6) 0.077(2) Uani 1 1 d . A .
C50 C 0.4477(7) 0.1334(5) -0.1674(5) 0.0614(19) Uani 1 1 d . . .
B1 B 0.5881(8) 0.1398(6) -0.1548(6) 0.060(2) Uani 1 1 d . . .
C46 C 0.8441(9) 0.4250(6) -0.0404(6) 0.102(3) Uani 1 1 d DU . .
H46A H 0.9269 0.4212 -0.0280 0.122 Uiso 0.69(3) 1 calc PR A 1
H46B H 0.8381 0.4585 -0.0849 0.122 Uiso 0.69(3) 1 calc PR A 1
H46C H 0.9114 0.4287 -0.0687 0.122 Uiso 0.31(3) 1 calc PR A 2
H46D H 0.8054 0.4686 -0.0562 0.122 Uiso 0.31(3) 1 calc PR A 2
O2 O 0.8308(12) 0.4771(7) 0.0395(7) 0.103(4) Uani 0.69(3) 1 d PDU A 1
C47 C 0.864(2) 0.4387(12) 0.1077(7) 0.124(6) Uani 0.69(3) 1 d PDU A 1
H47A H 0.9373 0.4238 0.1016 0.149 Uiso 0.69(3) 1 calc PR A 1
H47B H 0.7964 0.3793 0.0966 0.149 Uiso 0.69(3) 1 calc PR A 1
O2B O 0.896(3) 0.456(2) 0.0535(7) 0.121(10) Uani 0.31(3) 1 d PDU A 2
C47B C 0.821(4) 0.432(4) 0.1096(15) 0.141(12) Uani 0.31(3) 1 d PDU A 2
H47C H 0.8056 0.3669 0.1080 0.169 Uiso 0.31(3) 1 calc PR A 2
H47D H 0.7419 0.4397 0.0895 0.169 Uiso 0.31(3) 1 calc PR A 2
C48 C 0.8895(15) 0.4963(10) 0.2018(8) 0.146(4) Uani 1 1 d DU . .
H48A H 0.8145 0.5071 0.2112 0.176 Uiso 0.69(3) 1 calc PR A 1
H48B H 0.9137 0.4628 0.2427 0.176 Uiso 0.69(3) 1 calc PR A 1
H48C H 0.8271 0.5099 0.2298 0.176 Uiso 0.31(3) 1 calc PR A 2
H48D H 0.9246 0.4600 0.2344 0.176 Uiso 0.31(3) 1 calc PR A 2
O3 O 0.9804(13) 0.5787(8) 0.2203(7) 0.204(5) Uani 1 1 d U A .
C49 C 1.069(2) 0.6165(15) 0.2866(13) 0.247(11) Uani 1 1 d U . .
H49A H 1.1225 0.6744 0.2815 0.370 Uiso 1 1 calc R A .
H49B H 1.1154 0.5749 0.2913 0.370 Uiso 1 1 calc R . .
H49C H 1.0416 0.6305 0.3399 0.370 Uiso 1 1 calc R . .
C51 C 0.3435(9) 0.1332(7) -0.1841(6) 0.088(2) Uani 1 1 d U . .
C52 C 0.2102(11) 0.1274(8) -0.2128(9) 0.135(3) Uani 1 1 d DU . .
H52A H 0.1834 0.1155 -0.2781 0.162 Uiso 1 1 calc R . .
H52B H 0.1562 0.0756 -0.1983 0.162 Uiso 1 1 calc R . .
O4 O 0.2018(9) 0.2126(8) -0.1673(8) 0.183(3) Uani 1 1 d DU . .
C53 C 0.0819(10) 0.2140(12) -0.1955(8) 0.155(3) Uani 1 1 d DU . .
H53A H 0.0226 0.1504 -0.2288 0.186 Uiso 1 1 calc R . .
H53B H 0.0798 0.2535 -0.2347 0.186 Uiso 1 1 calc R . .
C54 C 0.0514(13) 0.2529(8) -0.1126(8) 0.135(3) Uani 1 1 d DU . .
H54A H 0.1205 0.3095 -0.0728 0.162 Uiso 1 1 calc R . .
H54B H -0.0223 0.2695 -0.1275 0.162 Uiso 1 1 calc R . .
O5 O 0.0292(9) 0.1831(6) -0.0701(6) 0.141(2) Uani 1 1 d DU . .
C55 C -0.0212(11) 0.2086(9) 0.0007(8) 0.130(3) Uani 1 1 d DU . .
H55A H -0.0370 0.1597 0.0291 0.195 Uiso 1 1 calc R . .
H55B H -0.0982 0.2168 -0.0228 0.195 Uiso 1 1 calc R . .
H55C H 0.0368 0.2670 0.0448 0.195 Uiso 1 1 calc R . .

loop_
_atom_site_aniso_label
_atom_site_aniso_U_11
_atom_site_aniso_U_22
_atom_site_aniso_U_33
_atom_site_aniso_U_23
_atom_site_aniso_U_13
_atom_site_aniso_U_12
I1 0.0920(6) 0.1105(6) 0.1355(7) -0.0017(5) 0.0148(4) 0.0667(5)
O1 0.045(3) 0.064(3) 0.065(3) 0.017(2) 0.004(2) 0.024(2)
N1 0.049(3) 0.053(3) 0.053(4) 0.011(3) 0.013(3) 0.025(3)
N2 0.060(4) 0.059(4) 0.063(4) 0.018(3) 0.018(3) 0.023(3)
C1 0.044(4) 0.051(4) 0.062(5) 0.004(4) 0.008(3) 0.019(3)
C2 0.047(4) 0.058(4) 0.072(5) 0.018(4) 0.011(4) 0.019(4)
C3 0.055(4) 0.069(5) 0.058(4) 0.017(4) 0.014(3) 0.029(4)
C4 0.046(4) 0.054(4) 0.064(5) 0.012(4) 0.014(3) 0.020(3)
C5 0.092(6) 0.076(5) 0.068(5) 0.030(5) 0.022(5) 0.035(5)
C6 0.107(7) 0.103(7) 0.063(5) 0.027(5) 0.031(5) 0.039(6)
C7 0.085(6) 0.086(6) 0.069(5) 0.025(5) 0.031(4) 0.038(5)
C8 0.054(4) 0.063(4) 0.058(5) 0.012(4) 0.020(3) 0.018(4)
C9 0.048(4) 0.056(4) 0.064(5) 0.014(4) 0.014(3) 0.017(3)
C10 0.093(6) 0.083(5) 0.087(6) 0.034(5) 0.029(5) 0.055(5)
C11 0.146(9) 0.135(8) 0.076(6) 0.027(6) 0.053(6) 0.081(8)
C12 0.050(4) 0.065(5) 0.057(4) 0.008(4) 0.016(3) 0.024(4)
C13 0.053(5) 0.069(5) 0.093(6) 0.003(4) 0.015(4) 0.020(4)
C14 0.055(5) 0.083(6) 0.101(6) 0.001(5) 0.015(4) 0.033(5)
C15 0.071(6) 0.077(6) 0.070(5) 0.006(4) 0.014(4) 0.037(5)
C16 0.054(5) 0.059(5) 0.086(5) -0.010(4) 0.006(4) 0.021(4)
C17 0.047(4) 0.070(5) 0.077(5) 0.001(4) 0.012(4) 0.023(4)
C18 0.148(9) 0.105(7) 0.084(6) 0.049(5) 0.035(6) 0.072(7)
C19 0.049(4) 0.064(4) 0.057(5) 0.013(4) 0.008(3) 0.028(3)
C20 0.045(4) 0.066(4) 0.057(5) 0.013(4) 0.006(3) 0.026(3)
C21 0.043(4) 0.063(4) 0.055(5) 0.008(4) 0.010(3) 0.022(3)
C22 0.066(5) 0.071(5) 0.051(4) 0.006(4) 0.004(4) 0.034(4)
C23 0.054(4) 0.071(5) 0.071(5) 0.021(4) 0.013(4) 0.032(4)
C24 0.117(6) 0.097(6) 0.069(5) 0.024(4) 0.006(4) 0.075(5)
C25 0.117(8) 0.104(7) 0.107(7) 0.032(6) 0.027(6) 0.077(6)
C26 0.111(7) 0.086(6) 0.080(6) 0.011(5) 0.019(5) 0.049(6)
C27 0.062(4) 0.055(4) 0.046(4) 0.008(3) 0.005(3) 0.034(4)
C28 0.092(6) 0.075(6) 0.086(6) -0.001(5) 0.017(5) 0.035(5)
C29 0.060(5) 0.095(6) 0.066(5) -0.001(5) 0.003(4) 0.035(4)
C30 0.048(4) 0.073(5) 0.055(4) 0.003(4) 0.002(3) 0.023(4)
C31 0.034(4) 0.075(5) 0.054(4) 0.014(4) 0.008(3) 0.017(3)
C32 0.038(4) 0.063(4) 0.063(5) 0.013(4) 0.009(3) 0.022(3)
C33 0.047(4) 0.066(5) 0.067(5) 0.015(4) 0.011(4) 0.023(4)
C34 0.216(10) 0.161(9) 0.113(8) 0.076(6) 0.069(7) 0.123(7)
C35 0.140(7) 0.135(8) 0.162(10) 0.004(7) -0.061(6) 0.091(6)
C36 0.089(6) 0.118(7) 0.058(5) 0.021(5) 0.013(4) 0.054(6)
C37 0.043(4) 0.118(7) 0.075(5) -0.006(5) -0.003(4) 0.025(4)
C38 0.060(5) 0.076(5) 0.080(5) 0.029(4) 0.009(4) 0.025(4)
C39 0.092(7) 0.079(6) 0.111(7) 0.027(5) -0.010(6) 0.032(5)
C40 0.097(7) 0.117(8) 0.101(7) 0.040(6) 0.014(6) 0.048(6)
C41 0.133(10) 0.178(12) 0.129(9) 0.064(9) 0.002(8) 0.100(9)
C42 0.158(14) 0.209(18) 0.172(15) 0.066(13) -0.002(12) 0.079(14)
C43 0.23(2) 0.171(16) 0.187(17) 0.041(13) 0.005(15) -0.038(16)
C44 0.058(5) 0.063(5) 0.073(5) 0.018(4) 0.013(4) 0.032(4)
C45 0.057(5) 0.069(6) 0.092(6) 0.018(5) 0.004(4) 0.021(5)
C50 0.054(5) 0.061(4) 0.064(4) 0.017(4) 0.006(4) 0.022(4)
B1 0.056(5) 0.060(5) 0.060(5) 0.016(4) 0.012(4) 0.020(4)
C46 0.088(6) 0.071(6) 0.119(6) 0.029(5) 0.009(6) 0.003(5)
O2 0.079(8) 0.064(5) 0.135(6) 0.005(5) -0.011(6) 0.028(5)
C47 0.108(13) 0.093(10) 0.127(8) 0.030(7) 0.008(10) -0.005(11)
O2B 0.097(16) 0.095(15) 0.119(8) 0.019(13) 0.026(10) -0.024(14)
C47B 0.127(19) 0.111(17) 0.140(10) 0.022(13) 0.055(13) -0.016(15)
C48 0.160(11) 0.132(9) 0.136(7) 0.030(7) 0.040(8) 0.046(7)
O3 0.221(12) 0.148(8) 0.136(7) 0.021(6) -0.048(7) -0.004(7)
C49 0.25(2) 0.207(18) 0.174(15) 0.042(14) -0.085(14) 0.031(14)
C51 0.078(5) 0.106(6) 0.090(5) 0.039(5) 0.019(4) 0.044(4)
C52 0.099(5) 0.155(6) 0.155(7) 0.042(6) 0.009(5) 0.073(5)
O4 0.128(5) 0.197(6) 0.221(7) 0.022(6) 0.027(5) 0.103(5)
C53 0.139(6) 0.181(7) 0.179(7) 0.055(6) 0.046(5) 0.106(5)
C54 0.150(6) 0.130(6) 0.161(7) 0.052(5) 0.035(5) 0.099(5)
O5 0.174(7) 0.112(5) 0.153(6) 0.038(4) 0.030(5) 0.087(5)
C55 0.097(7) 0.125(8) 0.156(9) 0.031(7) 0.011(6) 0.048(6)

loop_
_atom_type_symbol
_atom_type_description
_atom_type_scat_dispersion_real
_atom_type_scat_dispersion_imag
_atom_type_scat_source
C C 0.0033 0.0016 'International Tables Vol C Tables 4.2.6.8 and 6.1.1.4'
H H 0.0000 0.0000 'International Tables Vol C Tables 4.2.6.8 and 6.1.1.4'
B B 0.0013 0.0007 'International Tables Vol C Tables 4.2.6.8 and 6.1.1.4'
N N 0.0061 0.0033 'International Tables Vol C Tables 4.2.6.8 and 6.1.1.4'
O O 0.0106 0.0060 'International Tables Vol C Tables 4.2.6.8 and 6.1.1.4'
I I -0.4742 1.8119 'International Tables Vol C Tables 4.2.6.8 and 6.1.1.4'

loop_
_geom_angle_atom_site_label_1
_geom_angle_atom_site_label_2
_geom_angle_atom_site_label_3
_geom_angle
C32 O1 C38 117.6(5)
C4 N1 C1 107.6(5)
C4 N1 B1 125.9(6)
C1 N1 B1 126.2(6)
C5 N2 C8 107.7(6)
C5 N2 B1 126.9(7)
C8 N2 B1 125.3(6)
C9 C1 N1 120.9(6)
C9 C1 C2 130.2(7)
N1 C1 C2 108.9(6)
C3 C2 C1 105.5(6)
C3 C2 C10 124.8(7)
C1 C2 C10 129.6(7)
C2 C3 C4 110.1(6)
C2 C3 H3 125.0
C4 C3 H3 125.0
N1 C4 C3 107.9(6)
N1 C4 C19 123.2(6)
C3 C4 C19 128.9(7)
N2 C5 C6 109.1(8)
N2 C5 C18 123.3(8)
C6 C5 C18 127.6(8)
C7 C6 C5 109.5(8)
C7 C6 H6 125.3
C5 C6 H6 125.3
C6 C7 C8 105.6(7)
C6 C7 C11 124.1(8)
C8 C7 C11 130.3(8)
N2 C8 C9 120.6(6)
N2 C8 C7 108.2(7)
C9 C8 C7 131.2(7)
C1 C9 C8 120.8(7)
C1 C9 C12 120.0(6)
C8 C9 C12 119.1(6)
C2 C10 H10A 109.5
C2 C10 H10B 109.5
H10A C10 H10B 109.5
C2 C10 H10C 109.5
H10A C10 H10C 109.5
H10B C10 H10C 109.5
C7 C11 H11A 109.5
C7 C11 H11B 109.5
H11A C11 H11B 109.5
C7 C11 H11C 109.5
H11A C11 H11C 109.5
H11B C11 H11C 109.5
C17 C12 C13 118.4(7)
C17 C12 C9 121.9(6)
C13 C12 C9 119.7(6)
C14 C13 C12 120.8(7)
C14 C13 H13 119.6
C12 C13 H13 119.6
C13 C14 C15 119.7(7)
C13 C14 H14 120.2
C15 C14 H14 120.2
C14 C15 C16 120.0(7)
C14 C15 I1 118.8(6)
C16 C15 I1 121.2(6)
C17 C16 C15 119.8(7)
C17 C16 H16 120.1
C15 C16 H16 120.1
C16 C17 C12 121.3(7)
C16 C17 H17 119.4
C12 C17 H17 119.4
C5 C18 H18A 109.5
C5 C18 H18B 109.5
H18A C18 H18B 109.5
C5 C18 H18C 109.5
H18A C18 H18C 109.5
H18B C18 H18C 109.5
C20 C19 C4 121.6(7)
C20 C19 H19 119.2
C4 C19 H19 119.2
C19 C20 C21 127.7(7)
C19 C20 H20 116.1
C21 C20 H20 116.1
C22 C21 C32 115.7(6)
C22 C21 C20 123.2(6)
C32 C21 C20 120.9(6)
C23 C22 C21 124.9(7)
C23 C22 H22 117.5
C21 C22 H22 117.5
C22 C23 C33 118.0(7)
C22 C23 C24 121.0(7)
C33 C23 C24 120.9(7)
C34 C24 C25 111.5(9)
C34 C24 C35 108.2(10)
C25 C24 C35 108.5(9)
C34 C24 C23 110.1(8)
C25 C24 C23 110.1(7)
C35 C24 C23 108.4(8)
C24 C25 C26 111.0(8)
C24 C25 H25A 109.4
C26 C25 H25A 109.4
C24 C25 H25B 109.4
C26 C25 H25B 109.4
H25A C25 H25B 108.0
C27 C26 C25 109.8(7)
C27 C26 H26A 109.7
C25 C26 H26A 109.7
C27 C26 H26B 109.7
C25 C26 H26B 109.7
H26A C26 H26B 108.2
C33 C27 C28 117.3(7)
C33 C27 C26 120.1(6)
C28 C27 C26 115.2(7)
C27 C28 C29 109.8(7)
C27 C28 H28A 109.7
C29 C28 H28A 109.7
C27 C28 H28B 109.7
C29 C28 H28B 109.7
H28A C28 H28B 108.2
C28 C29 C30 113.4(7)
C28 C29 H29A 108.9
C30 C29 H29A 108.9
C28 C29 H29B 108.9
C30 C29 H29B 108.9
H29A C29 H29B 107.7
C36 C30 C29 106.5(7)
C36 C30 C37 109.4(7)
C29 C30 C37 109.7(6)
C36 C30 C31 113.9(6)
C29 C30 C31 109.5(6)
C37 C30 C31 107.8(6)
C32 C31 C33 118.6(6)
C32 C31 C30 120.7(6)
C33 C31 C30 120.6(6)
O1 C32 C31 118.8(6)
O1 C32 C21 118.1(6)
C31 C32 C21 123.1(6)
C27 C33 C31 121.1(6)
C27 C33 C23 119.6(7)
C31 C33 C23 119.2(6)
C24 C34 H34A 109.5
C24 C34 H34B 109.5
H34A C34 H34B 109.5
C24 C34 H34C 109.5
H34A C34 H34C 109.5
H34B C34 H34C 109.5
C24 C35 H35A 109.5
C24 C35 H35B 109.5
H35A C35 H35B 109.5
C24 C35 H35C 109.5
H35A C35 H35C 109.5
H35B C35 H35C 109.5
C30 C36 H36A 109.5
C30 C36 H36B 109.5
H36A C36 H36B 109.5
C30 C36 H36C 109.5
H36A C36 H36C 109.5
H36B C36 H36C 109.5
C30 C37 H37A 109.5
C30 C37 H37B 109.5
H37A C37 H37B 109.5
C30 C37 H37C 109.5
H37A C37 H37C 109.5
H37B C37 H37C 109.5
O1 C38 C39 108.1(6)
O1 C38 H38A 110.1
C39 C38 H38A 110.1
O1 C38 H38B 110.1
C39 C38 H38B 110.1
H38A C38 H38B 108.4
C40 C39 C38 119.6(8)
C40 C39 H39A 107.4
C38 C39 H39A 107.4
C40 C39 H39B 107.4
C38 C39 H39B 107.4
H39A C39 H39B 106.9
C39 C40 C41 114.5(9)
C39 C40 H40A 108.6
C41 C40 H40A 108.6
C39 C40 H40B 108.6
C41 C40 H40B 108.6
H40A C40 H40B 107.6
C42 C41 C40 116.1(12)
C42 C41 H41A 108.3
C40 C41 H41A 108.3
C42 C41 H41B 108.3
C40 C41 H41B 108.3
H41A C41 H41B 107.4
C43 C42 C41 113.2(14)
C43 C42 H42A 108.9
C41 C42 H42A 108.9
C43 C42 H42B 108.9
C41 C42 H42B 108.9
H42A C42 H42B 107.8
C42 C43 H43A 109.5
C42 C43 H43B 109.5
H43A C43 H43B 109.5
C42 C43 H43C 109.5
H43A C43 H43C 109.5
H43B C43 H43C 109.5
C45 C44 B1 178.8(8)
C44 C45 C46 176.4(9)
C51 C50 B1 172.8(8)
N1 B1 N2 106.0(6)
N1 B1 C50 112.8(6)
N2 B1 C50 109.8(6)
N1 B1 C44 109.1(6)
N2 B1 C44 108.9(6)
C50 B1 C44 110.1(6)
O2 C46 O2B 38.8(16)
O2 C46 C45 113.9(8)
O2B C46 C45 116.2(13)
O2 C46 H46A 108.8
O2B C46 H46A 71.9
C45 C46 H46A 108.8
O2 C46 H46B 108.8
O2B C46 H46B 132.6
C45 C46 H46B 108.8
H46A C46 H46B 107.7
O2 C46 H46C 135.3
O2B C46 H46C 108.2
C45 C46 H46C 108.2
H46A C46 H46C 41.0
H46B C46 H46C 69.2
O2 C46 H46D 73.0
O2B C46 H46D 108.2
C45 C46 H46D 108.2
H46A C46 H46D 137.8
H46B C46 H46D 40.2
H46C C46 H46D 107.4
C46 O2 C47 108.2(9)
O2 C47 C48 117.5(14)
O2 C47 H47A 107.9
C48 C47 H47A 107.9
O2 C47 H47B 107.9
C48 C47 H47B 107.9
H47A C47 H47B 107.2
C46 O2B C47B 120(2)
O2B C47B C48 107.2(15)
O2B C47B H47C 110.3
C48 C47B H47C 110.3
O2B C47B H47D 110.3
C48 C47B H47D 110.3
H47C C47B H47D 108.5
O3 C48 C47 110.3(14)
O3 C48 C47B 123.8(19)
C47 C48 C47B 18.9(19)
O3 C48 H48A 109.6
C47 C48 H48A 109.6
C47B C48 H48A 91.5
O3 C48 H48B 109.6
C47 C48 H48B 109.6
C47B C48 H48B 112.0
H48A C48 H48B 108.1
O3 C48 H48C 106.4
C47 C48 H48C 125.1
C47B C48 H48C 106.4
H48A C48 H48C 17.1
H48B C48 H48C 94.4
O3 C48 H48D 106.4
C47 C48 H48D 100.7
C47B C48 H48D 106.4
H48A C48 H48D 119.8
H48B C48 H48D 12.2
H48C C48 H48D 106.5
C49 O3 C48 126.8(16)
O3 C49 H49A 109.5
O3 C49 H49B 109.5
H49A C49 H49B 109.5
O3 C49 H49C 109.5
H49A C49 H49C 109.5
H49B C49 H49C 109.5
C50 C51 C52 175.2(10)
O4 C52 C51 108.9(9)
O4 C52 H52A 109.9
C51 C52 H52A 109.9
O4 C52 H52B 109.9
C51 C52 H52B 109.9
H52A C52 H52B 108.3
C52 O4 C53 111.7(10)
O4 C53 C54 106.0(10)
O4 C53 H53A 110.5
C54 C53 H53A 110.5
O4 C53 H53B 110.5
C54 C53 H53B 110.5
H53A C53 H53B 108.7
O5 C54 C53 107.1(10)
O5 C54 H54A 110.3
C53 C54 H54A 110.3
O5 C54 H54B 110.3
C53 C54 H54B 110.3
H54A C54 H54B 108.6
C54 O5 C55 110.2(9)
O5 C55 H55A 109.5
O5 C55 H55B 109.5
H55A C55 H55B 109.5
O5 C55 H55C 109.5
H55A C55 H55C 109.5
H55B C55 H55C 109.5

loop_
_geom_bond_atom_site_label_1
_geom_bond_atom_site_label_2
_geom_bond_distance
I1 C15 2.091(8)
O1 C32 1.384(8)
O1 C38 1.451(9)
N1 C4 1.380(9)
N1 C1 1.389(9)
N1 B1 1.551(10)
N2 C5 1.354(10)
N2 C8 1.398(9)
N2 B1 1.555(11)
C1 C9 1.382(10)
C1 C2 1.438(10)
C2 C3 1.365(10)
C2 C10 1.489(11)
C3 C4 1.408(10)
C3 H3 0.9300
C4 C19 1.423(10)
C5 C6 1.384(12)
C5 C18 1.508(13)
C6 C7 1.378(13)
C6 H6 0.9300
C7 C8 1.424(11)
C7 C11 1.489(13)
C8 C9 1.408(10)
C9 C12 1.502(10)
C10 H10A 0.9600
C10 H10B 0.9600
C10 H10C 0.9600
C11 H11A 0.9600
C11 H11B 0.9600
C11 H11C 0.9600
C12 C17 1.376(10)
C12 C13 1.392(10)
C13 C14 1.365(11)
C13 H13 0.9300
C14 C15 1.377(11)
C14 H14 0.9300
C15 C16 1.381(11)
C16 C17 1.358(11)
C16 H16 0.9300
C17 H17 0.9300
C18 H18A 0.9600
C18 H18B 0.9600
C18 H18C 0.9600
C19 C20 1.349(9)
C19 H19 0.9300
C20 C21 1.435(10)
C20 H20 0.9300
C21 C22 1.392(10)
C21 C32 1.414(10)
C22 C23 1.359(10)
C22 H22 0.9300
C23 C33 1.447(10)
C23 C24 1.534(11)
C24 C34 1.504(15)
C24 C25 1.508(13)
C24 C35 1.530(15)
C25 C26 1.518(13)
C25 H25A 0.9700
C25 H25B 0.9700
C26 C27 1.447(11)
C26 H26A 0.9700
C26 H26B 0.9700
C27 C33 1.375(10)
C27 C28 1.420(11)
C28 C29 1.481(12)
C28 H28A 0.9700
C28 H28B 0.9700
C29 C30 1.516(11)
C29 H29A 0.9700
C29 H29B 0.9700
C30 C36 1.510(12)
C30 C37 1.550(10)
C30 C31 1.553(10)
C31 C32 1.388(10)
C31 C33 1.416(10)
C34 H34A 0.9600
C34 H34B 0.9600
C34 H34C 0.9600
C35 H35A 0.9600
C35 H35B 0.9600
C35 H35C 0.9600
C36 H36A 0.9600
C36 H36B 0.9600
C36 H36C 0.9600
C37 H37A 0.9600
C37 H37B 0.9600
C37 H37C 0.9600
C38 C39 1.479(12)
C38 H38A 0.9700
C38 H38B 0.9700
C39 C40 1.462(6)
C39 H39A 0.9700
C39 H39B 0.9700
C40 C41 1.463(6)
C40 H40A 0.9700
C40 H40B 0.9700
C41 C42 1.462(6)
C41 H41A 0.9700
C41 H41B 0.9700
C42 C43 1.461(7)
C42 H42A 0.9700
C42 H42B 0.9700
C43 H43A 0.9600
C43 H43B 0.9600
C43 H43C 0.9600
C44 C45 1.191(10)
C44 B1 1.599(13)
C45 C46 1.470(13)
C50 C51 1.193(11)
C50 B1 1.581(12)
C46 O2 1.392(6)
C46 O2B 1.392(6)
C46 H46A 0.9700
C46 H46B 0.9700
C46 H46C 0.9700
C46 H46D 0.9700
O2 C47 1.392(6)
C47 C48 1.462(6)
C47 H47A 0.9700
C47 H47B 0.9700
O2B C47B 1.392(6)
C47B C48 1.462(7)
C47B H47C 0.9700
C47B H47D 0.9700
C48 O3 1.323(16)
C48 H48A 0.9700
C48 H48B 0.9700
C48 H48C 0.9700
C48 H48D 0.9700
O3 C49 1.202(18)
C49 H49A 0.9600
C49 H49B 0.9600
C49 H49C 0.9600
C51 C52 1.502(15)
C52 O4 1.391(6)
C52 H52A 0.9700
C52 H52B 0.9700
O4 C53 1.391(6)
C53 C54 1.461(6)
C53 H53A 0.9700
C53 H53B 0.9700
C54 O5 1.391(6)
C54 H54A 0.9700
C54 H54B 0.9700
O5 C55 1.391(6)
C55 H55A 0.9600
C55 H55B 0.9600
C55 H55C 0.9600

loop_
_geom_torsion_atom_site_label_1
_geom_torsion_atom_site_label_2
_geom_torsion_atom_site_label_3
_geom_torsion_atom_site_label_4
_geom_torsion
C4 N1 C1 C9 -174.7(6)
B1 N1 C1 C9 -1.1(9)
C4 N1 C1 C2 2.7(7)
B1 N1 C1 C2 176.3(6)
C9 C1 C2 C3 175.1(7)
N1 C1 C2 C3 -2.0(7)
C9 C1 C2 C10 -5.9(12)
N1 C1 C2 C10 177.0(7)
C1 C2 C3 C4 0.5(8)
C10 C2 C3 C4 -178.5(7)
C1 N1 C4 C3 -2.3(7)
B1 N1 C4 C3 -176.0(6)
C1 N1 C4 C19 176.2(6)
B1 N1 C4 C19 2.6(10)
C2 C3 C4 N1 1.1(8)
C2 C3 C4 C19 -177.3(7)
C8 N2 C5 C6 0.7(9)
B1 N2 C5 C6 175.9(7)
C8 N2 C5 C18 -177.7(8)
B1 N2 C5 C18 -2.5(13)
N2 C5 C6 C7 -0.9(10)
C18 C5 C6 C7 177.4(9)
C5 C6 C7 C8 0.8(10)
C5 C6 C7 C11 178.7(9)
C5 N2 C8 C9 179.6(6)
B1 N2 C8 C9 4.3(10)
C5 N2 C8 C7 -0.2(8)
B1 N2 C8 C7 -175.5(6)
C6 C7 C8 N2 -0.4(9)
C11 C7 C8 N2 -178.1(9)
C6 C7 C8 C9 179.9(8)
C11 C7 C8 C9 2.2(15)
N1 C1 C9 C8 -1.9(9)
C2 C1 C9 C8 -178.6(7)
N1 C1 C9 C12 174.8(6)
C2 C1 C9 C12 -2.0(10)
N2 C8 C9 C1 0.3(10)
C7 C8 C9 C1 180.0(7)
N2 C8 C9 C12 -176.4(6)
C7 C8 C9 C12 3.3(11)
C1 C9 C12 C17 95.4(8)
C8 C9 C12 C17 -87.8(9)
C1 C9 C12 C13 -82.8(9)
C8 C9 C12 C13 94.0(8)
C17 C12 C13 C14 0.7(12)
C9 C12 C13 C14 178.9(8)
C12 C13 C14 C15 -0.6(14)
C13 C14 C15 C16 1.2(13)
C13 C14 C15 I1 -179.5(7)
C14 C15 C16 C17 -1.8(13)
I1 C15 C16 C17 178.9(6)
C15 C16 C17 C12 1.8(13)
C13 C12 C17 C16 -1.3(12)
C9 C12 C17 C16 -179.5(8)
N1 C4 C19 C20 -162.1(6)
C3 C4 C19 C20 16.1(11)
C4 C19 C20 C21 178.7(7)
C19 C20 C21 C22 -3.2(11)
C19 C20 C21 C32 -178.0(7)
C32 C21 C22 C23 3.8(11)
C20 C21 C22 C23 -171.3(7)
C21 C22 C23 C33 2.0(12)
C21 C22 C23 C24 178.8(8)
C22 C23 C24 C34 -70.5(11)
C33 C23 C24 C34 106.2(9)
C22 C23 C24 C25 166.2(8)
C33 C23 C24 C25 -17.1(12)
C22 C23 C24 C35 47.7(12)
C33 C23 C24 C35 -135.6(9)
C34 C24 C25 C26 -74.7(11)
C35 C24 C25 C26 166.2(9)
C23 C24 C25 C26 47.8(11)
C24 C25 C26 C27 -61.7(11)
C25 C26 C27 C33 43.2(11)
C25 C26 C27 C28 -167.7(8)
C33 C27 C28 C29 -51.4(10)
C26 C27 C28 C29 158.7(8)
C27 C28 C29 C30 61.6(9)
C28 C29 C30 C36 -163.6(7)
C28 C29 C30 C37 78.1(9)
C28 C29 C30 C31 -40.0(9)
C36 C30 C31 C32 -55.1(9)
C29 C30 C31 C32 -174.3(7)
C37 C30 C31 C32 66.5(9)
C36 C30 C31 C33 129.2(7)
C29 C30 C31 C33 10.0(9)
C37 C30 C31 C33 -109.2(8)
C38 O1 C32 C31 114.2(7)
C38 O1 C32 C21 -69.1(8)
C33 C31 C32 O1 176.7(6)
C30 C31 C32 O1 0.9(9)
C33 C31 C32 C21 0.2(10)
C30 C31 C32 C21 -175.6(6)
C22 C21 C32 O1 178.6(6)
C20 C21 C32 O1 -6.2(9)
C22 C21 C32 C31 -4.9(10)
C20 C21 C32 C31 170.3(6)
C28 C27 C33 C31 21.5(11)
C26 C27 C33 C31 169.9(7)
C28 C27 C33 C23 -160.4(7)
C26 C27 C33 C23 -11.9(11)
C32 C31 C33 C27 -176.0(6)
C30 C31 C33 C27 -0.2(10)
C32 C31 C33 C23 5.8(10)
C30 C31 C33 C23 -178.4(6)
C22 C23 C33 C27 174.9(7)
C24 C23 C33 C27 -1.9(11)
C22 C23 C33 C31 -6.9(10)
C24 C23 C33 C31 176.3(7)
C32 O1 C38 C39 167.0(7)
O1 C38 C39 C40 55.0(12)
C38 C39 C40 C41 -176.5(10)
C39 C40 C41 C42 -173.6(12)
C40 C41 C42 C43 -79(2)
B1 C44 C45 C46 15(51)
C4 N1 B1 N2 177.1(6)
C1 N1 B1 N2 4.6(9)
C4 N1 B1 C50 -62.8(8)
C1 N1 B1 C50 124.8(7)
C4 N1 B1 C44 59.9(9)
C1 N1 B1 C44 -112.5(7)
C5 N2 B1 N1 179.5(7)
C8 N2 B1 N1 -6.1(9)
C5 N2 B1 C50 57.3(9)
C8 N2 B1 C50 -128.3(7)
C5 N2 B1 C44 -63.3(9)
C8 N2 B1 C44 111.1(7)
C51 C50 B1 N1 -170(6)
C51 C50 B1 N2 -52(7)
C51 C50 B1 C44 68(7)
C45 C44 B1 N1 38(40)
C45 C44 B1 N2 -78(40)
C45 C44 B1 C50 162(40)
C44 C45 C46 O2 -126(14)
C44 C45 C46 O2B -83(15)
O2B C46 O2 C47 -32.6(17)
C45 C46 O2 C47 69.9(16)
C46 O2 C47 C48 163.8(14)
O2 C46 O2B C47B 57(6)
C45 C46 O2B C47B -39(7)
C46 O2B C47B C48 -163(3)
O2 C47 C48 O3 -57(2)
O2 C47 C48 C47B 81(10)
O2B C47B C48 O3 21(8)
O2B C47B C48 C47 -28(5)
C47 C48 O3 C49 -134(2)
C47B C48 O3 C49 -149(4)
B1 C50 C51 C52 67(16)
C50 C51 C52 O4 -151(12)
C51 C52 O4 C53 176.0(11)
C52 O4 C53 C54 135.2(13)
O4 C53 C54 O5 -73.0(15)
C53 C54 O5 C55 -169.8(10)
